data_7207900
loop_
_publ_author_name
'Yan, Cheng'
'Li, Kang'
'Wei, Shi-Chao'
'Wang, Hai-Ping'
'Fu, Lei'
'Pan, Mei'
'Su, Cheng-Yong'

_publ_section_title
;
 Lanthanide homometallic and d--f heterometallic MOFs from the same
 tripodal ligand: structural comparison, one photon (OP) vs. two photon
 (TP) luminescence and selective guest adsorption behavior
;
_journal_issue 19
_journal_name_full 'Journal of Materials Chemistry'
_journal_page_first 9846
_journal_paper_doi 10.1039/c2jm00001f
_journal_volume 22
_journal_year 2012
_chemical_formula_sum 'C48 H36 Eu N7 O6'
_chemical_formula_weight 958.80
_chemical_name_systematic
;
?
;
_space_group_IT_number 165
_symmetry_cell_setting hexagonal
_symmetry_space_group_name_Hall '-P 3 2"c'
_symmetry_space_group_name_H-M 'P -3 c 1'
_atom_sites_solution_hydrogens geom
_atom_sites_solution_primary direct
_atom_sites_solution_secondary difmap
_audit_creation_method SHELXL-97
_cell_angle_alpha 90.00
_cell_angle_beta 90.00
_cell_angle_gamma 120.00
_cell_formula_units_Z 4
_cell_length_a 18.7594(9)
_cell_length_b 18.7594
_cell_length_c 15.4559(11)
_cell_measurement_temperature 100(2)
_cell_measurement_theta_max 30.1296
_cell_measurement_theta_min 2.8060
_cell_volume 4710.5(4)
_computing_cell_refinement CrysAlisPro
_computing_data_collection CrysAlisPro
_computing_data_reduction CrysAlisPro
_computing_molecular_graphics 'Bruker SHELXTL'
_computing_publication_material 'Bruker SHELXTL'
_computing_structure_refinement 'SHELXL-97 (Sheldrick, 1997)'
_computing_structure_solution 'SHELXS-97 (Sheldrick, 1990)'
_diffrn_ambient_temperature 100(2)
_diffrn_measured_fraction_theta_full 0.982
_diffrn_measured_fraction_theta_max 0.982
_diffrn_measurement_device_type 'SuperNova (Agilent Technolies)'
_diffrn_measurement_method '\w scans'
_diffrn_radiation_monochromator graphite
_diffrn_radiation_source 'micro-focus sealed tube'
_diffrn_radiation_type MoK\a
_diffrn_radiation_wavelength 0.71073
_diffrn_reflns_av_R_equivalents 0.0589
_diffrn_reflns_av_sigmaI/netI 0.0619
_diffrn_reflns_limit_h_max 17
_diffrn_reflns_limit_h_min -23
_diffrn_reflns_limit_k_max 19
_diffrn_reflns_limit_k_min -23
_diffrn_reflns_limit_l_max 15
_diffrn_reflns_limit_l_min -20
_diffrn_reflns_number 11942
_diffrn_reflns_theta_full 27.50
_diffrn_reflns_theta_max 27.50
_diffrn_reflns_theta_min 2.51
_exptl_absorpt_coefficient_mu 1.385
_exptl_absorpt_correction_T_max 0.9728
_exptl_absorpt_correction_T_min 0.8739
_exptl_absorpt_correction_type multi-scan
_exptl_crystal_colour Colorless
_exptl_crystal_density_diffrn 1.352
_exptl_crystal_density_method 'not measured'
_exptl_crystal_description Prism
_exptl_crystal_F_000 1936
_exptl_crystal_size_max 0.10
_exptl_crystal_size_mid 0.02
_exptl_crystal_size_min 0.02
_refine_diff_density_max 1.778
_refine_diff_density_min -1.114
_refine_diff_density_rms 0.121
_refine_ls_extinction_method none
_refine_ls_goodness_of_fit_ref 1.069
_refine_ls_hydrogen_treatment constr
_refine_ls_matrix_type full
_refine_ls_number_parameters 190
_refine_ls_number_reflns 3557
_refine_ls_number_restraints 6
_refine_ls_restrained_S_all 1.068
_refine_ls_R_factor_all 0.1054
_refine_ls_R_factor_gt 0.0625
_refine_ls_shift/su_max 0.001
_refine_ls_shift/su_mean 0.001
_refine_ls_structure_factor_coef Fsqd
_refine_ls_weighting_details 'calc w=1/[\s^2^(Fo^2^)+(0.0906P)^2^+10.3665P] where P=(Fo^2^+2Fc^2^)/3'
_refine_ls_weighting_scheme calc
_refine_ls_wR_factor_gt 0.1656
_refine_ls_wR_factor_ref 0.2013
_reflns_number_gt 2150
_reflns_number_total 3557
_reflns_threshold_expression >2sigma(I)
_cod_data_source_file c2jm00001f.txt
_cod_data_source_block 1
_cod_depositor_comments
;
The following automatic conversions were performed:

'_symmetry_cell_setting' value 'Hexagonal' changed to 'hexagonal'
according to /home/saulius/struct/CIF-dictionaries/cif_core.dic
dictionary named 'cif_core.dic' version 2.4.1 from 2010-06-29.

Automatic conversion script
Id: cif_fix_values 1715 2011-07-08 13:25:40Z adriana 
;
_cod_database_code 7207900

loop_
_symmetry_equiv_pos_as_xyz
'x, y, z'
'-y, x-y, z'
'-x+y, -x, z'
'-y, -x, z+1/2'
'-x+y, y, z+1/2'
'x, x-y, z+1/2'
'-x, -y, -z'
'y, -x+y, -z'
'x-y, x, -z'
'y, x, -z-1/2'
'x-y, -y, -z-1/2'
'-x, -x+y, -z-1/2'

loop_
_atom_site_label
_atom_site_type_symbol
_atom_site_fract_x
_atom_site_fract_y
_atom_site_fract_z
_atom_site_U_iso_or_equiv
_atom_site_adp_type
_atom_site_occupancy
_atom_site_symmetry_multiplicity
_atom_site_calc_flag
_atom_site_refinement_flags
_atom_site_disorder_group
Eu1 Eu 0.6667 0.3333 0.23627(7) 0.0219(4) Uani 0.50 3 d SPU 1
Eu1' Eu 0.6667 0.3333 0.2336(2) 0.096(2) Uani 0.50 3 d SP 2
O1 O 0.5847(3) 0.4024(3) 0.2588(3) 0.0524(12) Uani 1 1 d . .
O2 O 0.5600(3) 0.3002(3) 0.3468(3) 0.0563(13) Uani 1 1 d . .
N1 N 0.2756(3) 0.4467(3) 0.4411(4) 0.0552(15) Uani 1 1 d . .
N2 N 0.2542(4) 0.5256(4) 0.3486(4) 0.0570(16) Uani 1 1 d . .
N3 N 0.3333 0.6667 0.4387(7) 0.052(2) Uani 1 3 d S .
C1 C 0.5485(4) 0.3578(4) 0.3232(5) 0.0531(17) Uani 1 1 d . .
C2 C 0.4902(4) 0.3758(4) 0.3732(5) 0.0531(17) Uani 1 1 d . .
C3 C 0.4406(5) 0.3244(5) 0.4353(6) 0.067(2) Uani 1 1 d . .
H3 H 0.4433 0.2764 0.4484 0.081 Uiso 1 1 calc R .
C4 C 0.3864(5) 0.3396(4) 0.4799(5) 0.061(2) Uani 1 1 d . .
H4 H 0.3520 0.3021 0.5231 0.073 Uiso 1 1 calc R .
C5 C 0.3816(4) 0.4102(4) 0.4619(5) 0.0554(18) Uani 1 1 d . .
C6 C 0.4342(5) 0.4633(5) 0.3985(5) 0.0607(19) Uani 1 1 d . .
H6 H 0.4322 0.5115 0.3844 0.073 Uiso 1 1 calc R .
C7 C 0.4889(5) 0.4472(5) 0.3562(5) 0.0596(19) Uani 1 1 d . .
H7 H 0.5259 0.4854 0.3150 0.071 Uiso 1 1 calc R .
C8 C 0.3194(5) 0.4258(5) 0.5066(5) 0.060(2) Uani 1 1 d . .
H8A H 0.2796 0.3760 0.5389 0.072 Uiso 1 1 calc R .
H8B H 0.3475 0.4716 0.5483 0.072 Uiso 1 1 calc R .
C9 C 0.2223(5) 0.3949(5) 0.3795(5) 0.0609(19) Uani 1 1 d . .
C10 C 0.1858(6) 0.3112(5) 0.3700(7) 0.088(3) Uani 1 1 d . .
H10 H 0.1964 0.2781 0.4084 0.106 Uiso 1 1 calc R .
C11 C 0.1329(7) 0.2785(6) 0.3011(8) 0.111(4) Uani 1 1 d . .
H11 H 0.1067 0.2208 0.2916 0.133 Uiso 1 1 calc R .
C12 C 0.1150(7) 0.3268(6) 0.2428(7) 0.107(4) Uani 1 1 d . .
H12 H 0.0769 0.3012 0.1968 0.128 Uiso 1 1 calc R .
C13 C 0.1534(5) 0.4105(5) 0.2540(6) 0.078(2) Uani 1 1 d . .
H13 H 0.1427 0.4441 0.2164 0.093 Uiso 1 1 calc R .
C14 C 0.2081(4) 0.4441(4) 0.3217(5) 0.0581(19) Uani 1 1 d . .
C15 C 0.2932(4) 0.5251(4) 0.4194(5) 0.0528(17) Uani 1 1 d . .
C16 C 0.3460(5) 0.5998(5) 0.4708(5) 0.0606(19) Uani 1 1 d . .
H16A H 0.3311 0.5894 0.5328 0.073 Uiso 1 1 calc R .
H16B H 0.4045 0.6153 0.4645 0.073 Uiso 1 1 calc R .

loop_
_atom_site_aniso_label
_atom_site_aniso_U_11
_atom_site_aniso_U_22
_atom_site_aniso_U_33
_atom_site_aniso_U_23
_atom_site_aniso_U_13
_atom_site_aniso_U_12
Eu1 0.0267(7) 0.0267(7) 0.0123(4) 0.000 0.000 0.0133(3)
Eu1' 0.0502(17) 0.0502(17) 0.187(4) 0.000 0.000 0.0251(9)
O1 0.049(3) 0.053(3) 0.059(3) 0.008(2) 0.006(2) 0.028(2)
O2 0.043(3) 0.050(3) 0.080(3) 0.006(2) -0.002(2) 0.026(2)
N1 0.051(3) 0.046(3) 0.071(4) 0.007(3) 0.001(3) 0.025(3)
N2 0.055(4) 0.052(4) 0.059(4) 0.000(3) -0.001(3) 0.023(3)
N3 0.042(3) 0.042(3) 0.071(7) 0.000 0.000 0.0212(16)
C1 0.036(3) 0.048(4) 0.075(5) -0.002(4) -0.007(3) 0.021(3)
C2 0.045(4) 0.053(4) 0.065(4) 0.011(4) 0.002(3) 0.027(3)
C3 0.055(5) 0.059(5) 0.099(6) 0.009(4) -0.006(4) 0.038(4)
C4 0.054(4) 0.053(4) 0.079(5) 0.015(4) 0.000(4) 0.028(4)
C5 0.051(4) 0.052(4) 0.060(4) 0.003(4) -0.002(4) 0.024(3)
C6 0.062(5) 0.057(4) 0.072(5) 0.013(4) 0.004(4) 0.037(4)
C7 0.053(4) 0.056(4) 0.067(5) 0.004(4) 0.007(4) 0.024(4)
C8 0.061(5) 0.060(5) 0.066(5) 0.011(4) 0.010(4) 0.035(4)
C9 0.051(4) 0.048(4) 0.076(5) 0.005(4) -0.004(4) 0.019(4)
C10 0.102(7) 0.047(5) 0.101(7) 0.000(5) -0.035(6) 0.026(5)
C11 0.133(10) 0.047(5) 0.129(9) -0.006(6) -0.037(8) 0.027(6)
C12 0.111(9) 0.061(6) 0.115(8) 0.003(6) -0.044(7) 0.018(6)
C13 0.073(5) 0.051(5) 0.096(6) 0.003(4) -0.019(5) 0.021(4)
C14 0.050(4) 0.040(4) 0.071(5) -0.001(4) -0.008(4) 0.012(3)
C15 0.041(4) 0.060(5) 0.057(4) 0.006(4) 0.007(3) 0.025(4)
C16 0.053(4) 0.058(4) 0.072(5) 0.008(4) 0.006(4) 0.029(4)

loop_
_atom_type_symbol
_atom_type_description
_atom_type_scat_dispersion_real
_atom_type_scat_dispersion_imag
_atom_type_scat_source
C C 0.0033 0.0016 'International Tables Vol C Tables 4.2.6.8 and 6.1.1.4'
H H 0.0000 0.0000 'International Tables Vol C Tables 4.2.6.8 and 6.1.1.4'
N N 0.0061 0.0033 'International Tables Vol C Tables 4.2.6.8 and 6.1.1.4'
O O 0.0106 0.0060 'International Tables Vol C Tables 4.2.6.8 and 6.1.1.4'
Eu Eu -0.1578 3.6682 'International Tables Vol C Tables 4.2.6.8 and 6.1.1.4'

loop_
_geom_angle_atom_site_label_1
_geom_angle_atom_site_label_2
_geom_angle_atom_site_label_3
_geom_angle
_geom_angle_site_symmetry_1
_geom_angle_site_symmetry_3
O2 Eu1 O2 77.18(18) 2_655 3_665
O2 Eu1 O2 77.18(18) 2_655 .
O2 Eu1 O2 77.18(18) 3_665 .
O2 Eu1 O1 52.94(15) 2_655 2_655
O2 Eu1 O1 126.25(16) 3_665 2_655
O2 Eu1 O1 73.73(16) . 2_655
O2 Eu1 O1 73.73(16) 2_655 3_665
O2 Eu1 O1 52.94(15) 3_665 3_665
O2 Eu1 O1 126.25(16) . 3_665
O1 Eu1 O1 118.07(5) 2_655 3_665
O2 Eu1 O1 126.25(16) 2_655 .
O2 Eu1 O1 73.73(16) 3_665 .
O2 Eu1 O1 52.94(15) . .
O1 Eu1 O1 118.07(5) 2_655 .
O1 Eu1 O1 118.07(5) 3_665 .
O2 Eu1 N2 75.14(18) 2_655 12_656
O2 Eu1 N2 119.43(17) 3_665 12_656
O2 Eu1 N2 142.80(17) . 12_656
O1 Eu1 N2 69.85(16) 2_655 12_656
O1 Eu1 N2 67.88(16) 3_665 12_656
O1 Eu1 N2 158.31(19) . 12_656
O2 Eu1 N2 119.43(17) 2_655 10_556
O2 Eu1 N2 142.80(17) 3_665 10_556
O2 Eu1 N2 75.14(18) . 10_556
O1 Eu1 N2 67.88(16) 2_655 10_556
O1 Eu1 N2 158.31(19) 3_665 10_556
O1 Eu1 N2 69.85(16) . 10_556
N2 Eu1 N2 97.56(18) 12_656 10_556
O2 Eu1 N2 142.80(17) 2_655 11_666
O2 Eu1 N2 75.14(18) 3_665 11_666
O2 Eu1 N2 119.43(17) . 11_666
O1 Eu1 N2 158.31(19) 2_655 11_666
O1 Eu1 N2 69.85(16) 3_665 11_666
O1 Eu1 N2 67.88(16) . 11_666
N2 Eu1 N2 97.56(18) 12_656 11_666
N2 Eu1 N2 97.56(18) 10_556 11_666
O2 Eu1 N3 133.92(12) 2_655 10_556
O2 Eu1 N3 133.92(12) 3_665 10_556
O2 Eu1 N3 133.92(12) . 10_556
O1 Eu1 N3 98.05(11) 2_655 10_556
O1 Eu1 N3 98.05(11) 3_665 10_556
O1 Eu1 N3 98.05(11) . 10_556
N2 Eu1 N3 60.29(14) 12_656 10_556
N2 Eu1 N3 60.29(14) 10_556 10_556
N2 Eu1 N3 60.29(14) 11_666 10_556
O1 Eu1' O1 117.60(7) 2_655 3_665
O1 Eu1' O1 117.60(8) 2_655 .
O1 Eu1' O1 117.60(7) 3_665 .
O1 Eu1' O2 52.54(16) 2_655 2_655
O1 Eu1' O2 73.12(16) 3_665 2_655
O1 Eu1' O2 124.7(2) . 2_655
O1 Eu1' O2 124.7(2) 2_655 3_665
O1 Eu1' O2 52.54(16) 3_665 3_665
O1 Eu1' O2 73.12(16) . 3_665
O2 Eu1' O2 76.1(2) 2_655 3_665
O1 Eu1' O2 73.12(16) 2_655 .
O1 Eu1' O2 124.7(2) 3_665 .
O1 Eu1' O2 52.54(16) . .
O2 Eu1' O2 76.1(2) 2_655 .
O2 Eu1' O2 76.1(2) 3_665 .
O1 Eu1' N2 70.10(16) 2_655 12_656
O1 Eu1' N2 68.12(16) 3_665 12_656
O1 Eu1' N2 160.1(2) . 12_656
O2 Eu1' N2 75.03(18) 2_655 12_656
O2 Eu1' N2 119.11(17) 3_665 12_656
O2 Eu1' N2 142.24(18) . 12_656
O1 Eu1' N2 68.12(16) 2_655 10_556
O1 Eu1' N2 160.1(2) 3_665 10_556
O1 Eu1' N2 70.10(16) . 10_556
O2 Eu1' N2 119.11(17) 2_655 10_556
O2 Eu1' N2 142.24(18) 3_665 10_556
O2 Eu1' N2 75.03(18) . 10_556
N2 Eu1' N2 98.6(2) 12_656 10_556
O1 Eu1' N2 160.1(2) 2_655 11_666
O1 Eu1' N2 70.10(16) 3_665 11_666
O1 Eu1' N2 68.12(16) . 11_666
O2 Eu1' N2 142.24(18) 2_655 11_666
O2 Eu1' N2 75.03(18) 3_665 11_666
O2 Eu1' N2 119.11(17) . 11_666
N2 Eu1' N2 98.6(2) 12_656 11_666
N2 Eu1' N2 98.6(2) 10_556 11_666
O1 Eu1' N3 99.01(14) 2_655 10_556
O1 Eu1' N3 99.01(14) 3_665 10_556
O1 Eu1' N3 99.01(14) . 10_556
O2 Eu1' N3 134.62(13) 2_655 10_556
O2 Eu1' N3 134.62(13) 3_665 10_556
O2 Eu1' N3 134.62(13) . 10_556
N2 Eu1' N3 61.08(16) 12_656 10_556
N2 Eu1' N3 61.08(16) 10_556 10_556
N2 Eu1' N3 61.08(16) 11_666 10_556
C1 O1 Eu1 91.9(4) . .
C1 O1 Eu1' 92.6(4) . .
Eu1 O1 Eu1' 0.95(10) . .
C1 O2 Eu1 92.8(4) . .
C1 O2 Eu1' 92.5(4) . .
Eu1 O2 Eu1' 0.69(8) . .
C9 N1 C15 106.7(6) . .
C9 N1 C8 126.4(6) . .
C15 N1 C8 125.7(6) . .
C15 N2 C14 106.3(6) . .
C15 N2 Eu1' 111.9(5) . 10_556
C14 N2 Eu1' 133.7(5) . 10_556
C15 N2 Eu1 112.5(5) . 10_556
C14 N2 Eu1 132.9(5) . 10_556
Eu1' N2 Eu1 0.79(9) 10_556 10_556
C16 N3 C16 109.2(5) 3_565 2_665
C16 N3 C16 109.2(5) 3_565 .
C16 N3 C16 109.2(5) 2_665 .
C16 N3 Eu1' 109.7(5) 3_565 10_556
C16 N3 Eu1' 109.7(5) 2_665 10_556
C16 N3 Eu1' 109.7(5) . 10_556
C16 N3 Eu1 109.7(5) 3_565 10_556
C16 N3 Eu1 109.7(5) 2_665 10_556
C16 N3 Eu1 109.7(5) . 10_556
Eu1' N3 Eu1 0.0 10_556 10_556
O1 C1 O2 122.3(7) . .
O1 C1 C2 117.8(6) . .
O2 C1 C2 119.9(7) . .
O1 C1 Eu1 61.6(4) . .
O2 C1 Eu1 60.8(4) . .
C2 C1 Eu1 176.0(5) . .
O1 C1 Eu1' 61.1(4) . .
O2 C1 Eu1' 61.3(4) . .
C2 C1 Eu1' 176.4(5) . .
Eu1 C1 Eu1' 0.74(8) . .
C3 C2 C7 119.3(7) . .
C3 C2 C1 121.6(7) . .
C7 C2 C1 119.2(6) . .
C2 C3 C4 121.9(7) . .
C3 C4 C5 120.0(7) . .
C6 C5 C4 117.4(7) . .
C6 C5 C8 121.6(7) . .
C4 C5 C8 121.0(6) . .
C7 C6 C5 121.2(7) . .
C6 C7 C2 120.1(7) . .
N1 C8 C5 109.0(6) . .
C10 C9 N1 131.0(8) . .
C10 C9 C14 122.3(8) . .
N1 C9 C14 106.8(6) . .
C9 C10 C11 115.5(9) . .
C10 C11 C12 123.5(9) . .
C13 C12 C11 119.3(9) . .
C12 C13 C14 117.7(8) . .
C13 C14 N2 129.9(7) . .
C13 C14 C9 121.8(7) . .
N2 C14 C9 108.3(6) . .
N2 C15 N1 111.9(6) . .
N2 C15 C16 123.3(7) . .
N1 C15 C16 124.7(7) . .
N3 C16 C15 108.0(6) . .

loop_
_geom_bond_atom_site_label_1
_geom_bond_atom_site_label_2
_geom_bond_distance
_geom_bond_site_symmetry_2
Eu1 O2 2.463(5) 2_655
Eu1 O2 2.463(5) 3_665
Eu1 O2 2.463(5) .
Eu1 O1 2.481(5) 2_655
Eu1 O1 2.481(5) 3_665
Eu1 O1 2.481(5) .
Eu1 N2 2.645(6) 12_656
Eu1 N2 2.645(6) 10_556
Eu1 N2 2.645(6) 11_666
Eu1 N3 2.704(11) 10_556
Eu1 C1 2.819(7) 2_655
Eu1 C1 2.819(7) 3_665
Eu1' O1 2.488(5) 2_655
Eu1' O1 2.488(5) 3_665
Eu1' O1 2.488(5) .
Eu1' O2 2.492(6) 2_655
Eu1' O2 2.492(6) 3_665
Eu1' O2 2.492(6) .
Eu1' N2 2.625(7) 12_656
Eu1' N2 2.625(7) 10_556
Eu1' N2 2.625(7) 11_666
Eu1' N3 2.662(12) 10_556
O1 C1 1.259(8) .
O2 C1 1.257(8) .
N1 C9 1.371(9) .
N1 C15 1.377(9) .
N1 C8 1.475(9) .
N2 C15 1.320(9) .
N2 C14 1.392(9) .
N2 Eu1' 2.625(7) 10_556
N2 Eu1 2.645(6) 10_556
N3 C16 1.474(8) 3_565
N3 C16 1.474(8) 2_665
N3 C16 1.474(8) .
N3 Eu1' 2.662(12) 10_556
N3 Eu1 2.704(11) 10_556
C1 C2 1.509(9) .
C2 C3 1.348(10) .
C2 C7 1.378(10) .
C3 C4 1.371(11) .
C4 C5 1.399(10) .
C5 C6 1.393(10) .
C5 C8 1.506(10) .
C6 C7 1.371(10) .
C9 C10 1.371(11) .
C9 C14 1.402(11) .
C10 C11 1.374(13) .
C11 C12 1.431(14) .
C12 C13 1.372(11) .
C13 C14 1.377(11) .
C15 C16 1.480(10) .
